data_7200415
loop_
_publ_author_name
'Piepenbrock, Marc-Oliver M.'
'Anderson, Kirsty M.'
'Sansam, Benedict C. R.'
'Clarke, Nigel'
'Steed, Jonathan W.'

_publ_section_title
;
 Structural similarity of hydrogen-bonded and metal-coordinated abiotic
 base pairs allows oligonucleotide-like mutual stacking,
;
_journal_issue 1
_journal_name_full CrystEngComm
_journal_page_first 118
_journal_paper_doi 10.1039/b815252g
_journal_volume 11
_journal_year 2009
_chemical_formula_sum 'C96 H112 Br4 Cu2 N24 O8'
_chemical_formula_weight 2176.82
_chemical_name_common ssh0471
_chemical_name_systematic
;
?
;
_space_group_IT_number 4
_symmetry_cell_setting monoclinic
_symmetry_space_group_name_Hall 'P 2yb'
_symmetry_space_group_name_H-M 'P 1 21 1'
_atom_sites_solution_hydrogens mixed
_atom_sites_solution_primary direct
_atom_sites_solution_secondary difmap
_audit_creation_method SHELXL-97
_cell_angle_alpha 90.00
_cell_angle_beta 103.71(6)
_cell_angle_gamma 90.00
_cell_formula_units_Z 2
_cell_length_a 17.342(6)
_cell_length_b 17.226(18)
_cell_length_c 17.589(17)
_cell_measurement_temperature 120(2)
_cell_volume 5105(8)
_computing_cell_refinement 'Bruker SAINT'
_computing_data_collection 'Bruker Apex2'
_computing_data_reduction 'Bruker SAINT'
_computing_molecular_graphics 'XSeed interface to POVRay'
_computing_publication_material 'CIFTAB (Sheldrick, 1997)'
_computing_structure_refinement 'SHELXL-97 (Sheldrick, 1997)'
_computing_structure_solution 'SHELXS-97 (Sheldrick, 1990)'
_diffrn_ambient_temperature 120(2)
_diffrn_measured_fraction_theta_full 0.987
_diffrn_measured_fraction_theta_max 0.987
_diffrn_measurement_device_type 'Bruker SMART APEX2 CCD diffractometer'
_diffrn_measurement_method 'fine-slice \w scans'
_diffrn_radiation_monochromator 'silicon 111'
_diffrn_radiation_source 'Daresbury SRS station 9.8'
_diffrn_radiation_type synchrotron
_diffrn_radiation_wavelength 0.69410
_diffrn_reflns_av_R_equivalents 0.0705
_diffrn_reflns_av_sigmaI/netI 0.1183
_diffrn_reflns_limit_h_max 20
_diffrn_reflns_limit_h_min -20
_diffrn_reflns_limit_k_max 20
_diffrn_reflns_limit_k_min -20
_diffrn_reflns_limit_l_max 20
_diffrn_reflns_limit_l_min -20
_diffrn_reflns_number 35601
_diffrn_reflns_theta_full 24.24
_diffrn_reflns_theta_max 24.24
_diffrn_reflns_theta_min 2.36
_diffrn_standards_decay_% 0
_diffrn_standards_number 0
_exptl_absorpt_coefficient_mu 1.933
_exptl_absorpt_correction_T_max 0.9904
_exptl_absorpt_correction_T_min 0.9624
_exptl_absorpt_correction_type multi-scan
_exptl_crystal_colour green
_exptl_crystal_density_diffrn 1.416
_exptl_crystal_density_method 'not measured'
_exptl_crystal_description plate
_exptl_crystal_F_000 2236
_exptl_crystal_size_max 0.02
_exptl_crystal_size_mid 0.02
_exptl_crystal_size_min 0.01
_refine_diff_density_max 4.395
_refine_diff_density_min -0.980
_refine_diff_density_rms 0.229
_refine_ls_abs_structure_details 'Flack H D (1983), Acta Cryst. A39, 876-881'
_refine_ls_abs_structure_Flack 0.156(18)
_refine_ls_extinction_coef 0.0250(14)
_refine_ls_extinction_expression Fc^*^=kFc[1+0.001xFc^2^\l^3^/sin(2\q)]^-1/4^
_refine_ls_extinction_method SHELXL
_refine_ls_goodness_of_fit_ref 1.052
_refine_ls_hydrogen_treatment riding
_refine_ls_matrix_type full
_refine_ls_number_parameters 1225
_refine_ls_number_reflns 17333
_refine_ls_number_restraints 817
_refine_ls_restrained_S_all 1.038
_refine_ls_R_factor_all 0.1358
_refine_ls_R_factor_gt 0.1071
_refine_ls_shift/su_max 0.012
_refine_ls_shift/su_mean 0.002
_refine_ls_structure_factor_coef Fsqd
_refine_ls_weighting_details 'calc w=1/[\s^2^(Fo^2^)+(0.1647P)^2^+20.8155P] where P=(Fo^2^+2Fc^2^)/3'
_refine_ls_weighting_scheme calc
_refine_ls_wR_factor_gt 0.2700
_refine_ls_wR_factor_ref 0.2887
_reflns_number_gt 12230
_reflns_number_total 17333
_reflns_threshold_expression >2sigma(I)
_cod_data_source_file b815252g.txt
_cod_data_source_block 471_SQ.CIF
_cod_original_cell_volume 5105(7)
_cod_original_sg_symbol_H-M P21
_cod_database_code 7200415

loop_
_symmetry_equiv_pos_as_xyz
'x, y, z'
'-x, y+1/2, -z'

loop_
_atom_site_label
_atom_site_type_symbol
_atom_site_fract_x
_atom_site_fract_y
_atom_site_fract_z
_atom_site_U_iso_or_equiv
_atom_site_adp_type
_atom_site_occupancy
_atom_site_symmetry_multiplicity
_atom_site_calc_flag
_atom_site_refinement_flags
_atom_site_disorder_assembly
_atom_site_disorder_group
Br1 Br 0.24616(9) 0.49269(10) 0.49703(9) 0.0356(3) Uani 1 1 d . . .
Cu1 Cu 0.20799(9) 0.49215(9) 0.33509(10) 0.0327(4) Uani 1 1 d . . .
O1 O 0.0960(5) 0.5022(5) 0.3285(6) 0.040(2) Uani 1 1 d U . .
N1 N 0.2156(6) 0.6061(7) 0.3206(7) 0.032(3) Uani 1 1 d U . .
C1 C 0.2777(8) 0.6359(8) 0.2932(9) 0.039(3) Uani 1 1 d U . .
H1 H 0.3138 0.6015 0.2773 0.046 Uiso 1 1 calc R . .
Br2 Br 0.83549(14) 0.47877(13) 0.80158(13) 0.0794(6) Uani 1 1 d . . .
Cu2 Cu 0.28747(9) 0.49497(9) 0.65904(10) 0.0327(4) Uani 1 1 d . . .
O2 O 0.0587(6) 0.4409(6) 0.1305(7) 0.052(3) Uani 1 1 d U . .
N2 N 0.0988(7) 0.6304(6) 0.3666(8) 0.041(3) Uani 1 1 d U . .
H2 H 0.0749 0.6642 0.3906 0.049 Uiso 1 1 calc R . .
C2 C 0.2880(9) 0.7149(7) 0.2885(10) 0.046(4) Uani 1 1 d U . .
H2A H 0.3325 0.7335 0.2712 0.055 Uiso 1 1 calc R . .
Br3 Br 0.47186(8) 0.26289(9) 0.50033(9) 0.0421(4) Uani 1 1 d . . .
O3 O 0.3162(5) 0.4779(5) 0.3309(6) 0.034(2) Uani 1 1 d U . .
N3 N 0.0024(7) 0.5506(6) 0.3866(8) 0.041(3) Uani 1 1 d U . .
H3 H -0.0216 0.5932 0.3963 0.049 Uiso 1 1 calc R . .
C3 C 0.2329(9) 0.7713(10) 0.3090(11) 0.053(4) Uani 1 1 d U . .
H3A H 0.2402 0.8258 0.3066 0.064 Uiso 1 1 calc R . .
Br4 Br 0.02396(8) 0.72056(8) 0.49549(9) 0.0425(4) Uani 1 1 d . . .
O4 O 0.2473(6) 0.5267(6) 0.1321(7) 0.052(3) Uani 1 1 d U . .
N4 N -0.0439(7) 0.5253(7) 0.1079(8) 0.043(3) Uani 1 1 d U . .
H4 H -0.0573 0.5747 0.1037 0.052 Uiso 1 1 calc R . .
C4 C 0.1686(8) 0.7382(7) 0.3324(10) 0.038(3) Uani 1 1 d U . .
H4A H 0.1284 0.7701 0.3444 0.046 Uiso 1 1 calc R . .
O5 O 0.2791(4) 0.6051(5) 0.6627(5) 0.0257(19) Uani 1 1 d U . .
N5 N 0.0867(9) 0.5703(7) 0.1261(9) 0.052(3) Uani 1 1 d U . .
H5 H 0.1372 0.5575 0.1359 0.062 Uiso 1 1 calc R . .
C5 C 0.1645(8) 0.6565(7) 0.3380(8) 0.032(3) Uani 1 1 d U . .
O6 O 0.3751(6) 0.5872(6) 0.8478(7) 0.051(3) Uani 1 1 d U . .
N6 N 0.0003(9) 0.6719(8) 0.1126(10) 0.063(4) Uani 1 1 d U . .
C6 C 0.0717(8) 0.5585(9) 0.3593(10) 0.043(4) Uani 1 1 d U . .
O7 O 0.3014(5) 0.3853(6) 0.6659(6) 0.038(2) Uani 1 1 d U . .
N7 N 0.1920(6) 0.3765(6) 0.3233(8) 0.035(3) Uani 1 1 d U . .
C7 C -0.0318(8) 0.4774(7) 0.4000(8) 0.032(3) Uani 1 1 d U . .
O8 O 0.2924(6) 0.3997(7) 0.8627(7) 0.053(3) Uani 1 1 d U . .
N8 N 0.3303(6) 0.3533(6) 0.3747(7) 0.033(3) Uani 1 1 d U . .
H8 H 0.3649 0.3206 0.4022 0.039 Uiso 1 1 calc R . .
C8 C -0.1010(9) 0.4983(10) 0.4340(10) 0.052(4) Uani 1 1 d U . .
H8A H -0.0813 0.5151 0.4884 0.078 Uiso 1 1 calc R . .
H8B H -0.1353 0.4529 0.4324 0.078 Uiso 1 1 calc R . .
H8C H -0.1312 0.5406 0.4035 0.078 Uiso 1 1 calc R . .
N9 N 0.4382(6) 0.4327(7) 0.3949(7) 0.036(3) Uani 1 1 d U . .
H9 H 0.4669 0.3904 0.4069 0.043 Uiso 1 1 calc R . .
C9 C 0.0305(9) 0.4282(7) 0.4614(9) 0.043(4) Uani 1 1 d U . .
H9A H 0.0807 0.4258 0.4450 0.064 Uiso 1 1 calc R . .
H9B H 0.0101 0.3756 0.4642 0.064 Uiso 1 1 calc R . .
H9C H 0.0395 0.4529 0.5129 0.064 Uiso 1 1 calc R . .
N10 N 0.3452(7) 0.4415(6) 0.1213(7) 0.037(3) Uani 1 1 d U . .
H10 H 0.3586 0.3921 0.1240 0.044 Uiso 1 1 calc R . .
C10 C -0.0596(7) 0.4316(7) 0.3244(9) 0.031(3) Uani 1 1 d U . .
N11 N 0.2204(7) 0.3998(6) 0.1351(8) 0.042(3) Uani 1 1 d U . .
H11 H 0.1724 0.4146 0.1372 0.050 Uiso 1 1 calc R . .
C11 C -0.0755(10) 0.3502(9) 0.3275(10) 0.048(4) Uani 1 1 d U . .
H11A H -0.0639 0.3236 0.3762 0.058 Uiso 1 1 calc R . .
N12 N 0.3086(8) 0.2944(9) 0.1522(10) 0.066(4) Uani 1 1 d U . .
C12 C -0.1079(8) 0.3107(7) 0.2589(9) 0.039(3) Uani 1 1 d U . .
H12 H -0.1247 0.2584 0.2607 0.047 Uiso 1 1 calc R . .
N13 N 0.1766(6) 0.4835(6) 0.6760(7) 0.033(3) Uani 1 1 d U . .
C13 C -0.1159(10) 0.3488(9) 0.1856(10) 0.048(4) Uani 1 1 d U . .
H13 H -0.1337 0.3196 0.1389 0.057 Uiso 1 1 calc R . .
N14 N 0.1432(7) 0.6093(6) 0.6223(8) 0.040(3) Uani 1 1 d U . .
H14 H 0.1033 0.6357 0.5936 0.048 Uiso 1 1 calc R . .
C14 C -0.0996(9) 0.4231(8) 0.1801(9) 0.042(3) Uani 1 1 d U . .
N15 N 0.2148(6) 0.7119(7) 0.6017(7) 0.038(3) Uani 1 1 d U . .
H15 H 0.1702 0.7386 0.5920 0.046 Uiso 1 1 calc R . .
C15 C -0.0745(8) 0.4698(8) 0.2517(9) 0.039(3) Uani 1 1 d U . .
H15A H -0.0685 0.5245 0.2489 0.047 Uiso 1 1 calc R . .
N16 N 0.3016(7) 0.6889(6) 0.8753(7) 0.036(3) Uani 1 1 d U . .
H16 H 0.2534 0.7040 0.8762 0.043 Uiso 1 1 calc R . .
C16 C -0.1068(10) 0.4671(10) 0.1008(8) 0.049(4) Uani 1 1 d U . .
N17 N 0.2531(6) 0.5617(7) 0.8588(8) 0.043(3) Uani 1 1 d U . .
H17 H 0.2595 0.5151 0.8409 0.051 Uiso 1 1 calc R . .
C17 C -0.1853(10) 0.5137(8) 0.0886(11) 0.051(4) Uani 1 1 d U . .
H17A H -0.1757 0.5619 0.1190 0.076 Uiso 1 1 calc R . .
H17B H -0.2251 0.4826 0.1062 0.076 Uiso 1 1 calc R . .
H17C H -0.2047 0.5261 0.0330 0.076 Uiso 1 1 calc R . .
N18 N 0.1531(10) 0.6456(9) 0.8806(11) 0.075(5) Uani 1 1 d U . .
C18 C -0.1086(12) 0.4127(10) 0.0357(11) 0.065(5) Uani 1 1 d U . .
H18A H -0.1455 0.4320 -0.0116 0.098 Uiso 1 1 calc R . .
H18B H -0.1263 0.3615 0.0493 0.098 Uiso 1 1 calc R . .
H18C H -0.0553 0.4083 0.0262 0.098 Uiso 1 1 calc R . .
N19 N 0.4046(7) 0.5047(6) 0.6699(7) 0.034(3) Uani 1 1 d U . .
C19 C 0.0351(9) 0.5062(9) 0.1207(9) 0.045(3) Uani 1 1 d U . .
N20 N 0.4152(6) 0.3775(6) 0.6250(7) 0.033(3) Uani 1 1 d U . .
H20 H 0.4408 0.3479 0.5984 0.039 Uiso 1 1 calc R . .
C20 C 0.0741(8) 0.6455(8) 0.1193(10) 0.042(3) Uani 1 1 d U . .
N21 N 0.3296(6) 0.2760(6) 0.6089(7) 0.034(2) Uani 1 1 d U . .
H21 H 0.3689 0.2479 0.6000 0.040 Uiso 1 1 calc R . .
C21 C 0.1401(9) 0.6933(9) 0.1139(10) 0.044(4) Uani 1 1 d U . .
H21A H 0.1900 0.6741 0.1092 0.053 Uiso 1 1 calc R . .
N22 N 0.3842(7) 0.3020(7) 0.8831(7) 0.041(3) Uani 1 1 d U . .
H22 H 0.4342 0.2892 0.8873 0.049 Uiso 1 1 calc R . .
C22 C 0.1205(10) 0.7757(11) 0.1166(11) 0.060(5) Uani 1 1 d U . .
H22A H 0.1632 0.8110 0.1197 0.072 Uiso 1 1 calc R . .
N23 N 0.4195(7) 0.4278(7) 0.8630(8) 0.046(3) Uani 1 1 d U . .
H23 H 0.4024 0.4756 0.8525 0.055 Uiso 1 1 calc R . .
C23 C 0.0580(12) 0.8034(10) 0.1153(13) 0.071(6) Uani 1 1 d U . .
H23A H 0.0510 0.8581 0.1168 0.086 Uiso 1 1 calc R . .
N24 N 0.5285(7) 0.3443(6) 0.8652(9) 0.049(3) Uani 1 1 d U . .
C24 C -0.0054(12) 0.7521(12) 0.1116(14) 0.079(6) Uani 1 1 d U . .
H24 H -0.0564 0.7741 0.1080 0.095 Uiso 1 1 calc R . .
C25 C 0.1197(8) 0.3467(9) 0.2953(9) 0.044(3) Uani 1 1 d U . .
H25 H 0.0769 0.3808 0.2740 0.052 Uiso 1 1 calc R . .
C26 C 0.1050(8) 0.2678(8) 0.2961(11) 0.052(4) Uani 1 1 d U . .
H26 H 0.0520 0.2493 0.2802 0.062 Uiso 1 1 calc R . .
C27 C 0.1691(8) 0.2130(8) 0.3207(10) 0.046(4) Uani 1 1 d U . .
H27 H 0.1613 0.1584 0.3199 0.055 Uiso 1 1 calc R . .
C28 C 0.2434(9) 0.2476(7) 0.3458(9) 0.041(3) Uani 1 1 d U . .
H28 H 0.2877 0.2144 0.3635 0.050 Uiso 1 1 calc R . .
C29 C 0.2567(8) 0.3235(8) 0.3467(8) 0.035(3) Uani 1 1 d U . .
C30 C 0.3595(8) 0.4247(7) 0.3673(9) 0.037(3) Uani 1 1 d U . .
C31 C 0.4805(8) 0.5098(8) 0.4064(8) 0.038(3) Uani 1 1 d U . .
C32 C 0.4460(10) 0.5595(9) 0.4587(9) 0.046(4) Uani 1 1 d U . .
H32A H 0.3911 0.5724 0.4328 0.070 Uiso 1 1 calc R . .
H32B H 0.4772 0.6073 0.4704 0.070 Uiso 1 1 calc R . .
H32C H 0.4471 0.5316 0.5075 0.070 Uiso 1 1 calc R . .
C33 C 0.5665(8) 0.4877(9) 0.4369(9) 0.047(4) Uani 1 1 d U . .
H33A H 0.5988 0.5349 0.4480 0.070 Uiso 1 1 calc R . .
H33B H 0.5841 0.4567 0.3975 0.070 Uiso 1 1 calc R . .
H33C H 0.5724 0.4574 0.4850 0.070 Uiso 1 1 calc R . .
C34 C 0.4743(7) 0.5502(7) 0.3247(9) 0.032(3) Uani 1 1 d U . .
C35 C 0.4916(9) 0.6281(9) 0.3208(10) 0.045(4) Uani 1 1 d U . .
H35 H 0.5092 0.6564 0.3681 0.054 Uiso 1 1 calc R . .
C36 C 0.4842(9) 0.6657(8) 0.2513(10) 0.046(4) Uani 1 1 d U . .
H36 H 0.4996 0.7186 0.2511 0.056 Uiso 1 1 calc R . .
C37 C 0.4547(8) 0.6279(10) 0.1809(10) 0.046(4) Uani 1 1 d U . .
H37 H 0.4478 0.6544 0.1324 0.056 Uiso 1 1 calc R . .
C38 C 0.4347(8) 0.5468(9) 0.1839(9) 0.042(3) Uani 1 1 d U . .
C39 C 0.4451(7) 0.5086(8) 0.2541(8) 0.034(3) Uani 1 1 d U . .
H39 H 0.4328 0.4550 0.2555 0.041 Uiso 1 1 calc R . .
C40 C 0.4036(8) 0.4992(7) 0.1075(8) 0.032(3) Uani 1 1 d U . .
C41 C 0.3657(9) 0.5500(10) 0.0360(10) 0.050(4) Uani 1 1 d U . .
H41A H 0.3375 0.5167 -0.0069 0.075 Uiso 1 1 calc R . .
H41B H 0.4073 0.5790 0.0191 0.075 Uiso 1 1 calc R . .
H41C H 0.3281 0.5864 0.0504 0.075 Uiso 1 1 calc R . .
C42 C 0.4724(10) 0.4492(10) 0.0913(12) 0.059(4) Uani 1 1 d U . .
H42A H 0.4922 0.4143 0.1357 0.088 Uiso 1 1 calc R . .
H42B H 0.5156 0.4832 0.0844 0.088 Uiso 1 1 calc R . .
H42C H 0.4531 0.4185 0.0437 0.088 Uiso 1 1 calc R . .
C43 C 0.2731(9) 0.4606(10) 0.1298(10) 0.053(4) Uani 1 1 d U . .
C44 C 0.2323(9) 0.3211(9) 0.1375(9) 0.047(4) Uani 1 1 d U . .
C45 C 0.1687(13) 0.2680(10) 0.1270(11) 0.061(5) Uani 1 1 d U . .
H45 H 0.1163 0.2883 0.1136 0.073 Uiso 1 1 calc R . .
C46 C 0.1768(10) 0.1949(9) 0.1341(12) 0.057(5) Uani 1 1 d U . .
H46 H 0.1316 0.1625 0.1296 0.068 Uiso 1 1 calc R . .
C47 C 0.2525(10) 0.1627(10) 0.1486(13) 0.066(5) Uani 1 1 d U . .
H47 H 0.2612 0.1082 0.1515 0.079 Uiso 1 1 calc R . .
C48 C 0.3143(12) 0.2154(12) 0.1584(12) 0.069(5) Uani 1 1 d U . .
H48 H 0.3664 0.1944 0.1707 0.083 Uiso 1 1 calc R . .
C49 C 0.1537(8) 0.4172(8) 0.7063(9) 0.042(3) Uani 1 1 d U . .
H49 H 0.1905 0.3756 0.7193 0.050 Uiso 1 1 calc R . .
C50 C 0.0767(9) 0.4085(11) 0.7189(10) 0.054(4) Uani 1 1 d U . .
H50 H 0.0624 0.3621 0.7415 0.064 Uiso 1 1 calc R . .
C51 C 0.0240(10) 0.4663(9) 0.6988(11) 0.053(4) Uani 1 1 d U . .
H51 H -0.0280 0.4599 0.7066 0.063 Uiso 1 1 calc R . .
C52 C 0.0424(8) 0.5329(8) 0.6678(9) 0.039(3) Uani 1 1 d U . .
H52 H 0.0046 0.5735 0.6543 0.047 Uiso 1 1 calc R . .
C53 C 0.1219(7) 0.5413(7) 0.6555(9) 0.034(3) Uani 1 1 d U . .
C54 C 0.2147(10) 0.6407(8) 0.6274(9) 0.044(4) Uani 1 1 d U . .
C55 C 0.2876(7) 0.7491(7) 0.5885(9) 0.038(3) Uani 1 1 d U . .
C56 C 0.3216(8) 0.7000(8) 0.5276(9) 0.038(3) Uani 1 1 d U . .
H56A H 0.3510 0.6553 0.5541 0.057 Uiso 1 1 calc R . .
H56B H 0.3572 0.7326 0.5054 0.057 Uiso 1 1 calc R . .
H56C H 0.2776 0.6819 0.4855 0.057 Uiso 1 1 calc R . .
C57 C 0.2613(8) 0.8303(7) 0.5559(10) 0.043(4) Uani 1 1 d U . .
H57A H 0.2224 0.8252 0.5057 0.065 Uiso 1 1 calc R . .
H57B H 0.3076 0.8592 0.5482 0.065 Uiso 1 1 calc R . .
H57C H 0.2373 0.8583 0.5929 0.065 Uiso 1 1 calc R . .
C58 C 0.3512(8) 0.7613(8) 0.6651(8) 0.032(3) Uani 1 1 d U . .
C59 C 0.4278(8) 0.7784(8) 0.6650(10) 0.044(4) Uani 1 1 d U . .
H59 H 0.4426 0.7848 0.6167 0.053 Uiso 1 1 calc R . .
C60 C 0.4846(8) 0.7865(7) 0.7349(9) 0.038(3) Uani 1 1 d U . .
H60 H 0.5372 0.8011 0.7340 0.046 Uiso 1 1 calc R . .
C61 C 0.4665(9) 0.7743(9) 0.8031(10) 0.046(4) Uani 1 1 d U . .
H61 H 0.5072 0.7773 0.8499 0.055 Uiso 1 1 calc R . .
C62 C 0.3844(8) 0.7560(9) 0.8081(8) 0.039(3) Uani 1 1 d U . .
C63 C 0.3329(9) 0.7536(8) 0.7387(9) 0.042(3) Uani 1 1 d U . .
H63 H 0.2787 0.7459 0.7387 0.051 Uiso 1 1 calc R . .
C64 C 0.3653(7) 0.7487(6) 0.8873(9) 0.031(3) Uani 1 1 d U . .
C65 C 0.3218(9) 0.8266(8) 0.8990(10) 0.047(4) Uani 1 1 d U . .
H65A H 0.2977 0.8212 0.9438 0.070 Uiso 1 1 calc R . .
H65B H 0.2803 0.8377 0.8517 0.070 Uiso 1 1 calc R . .
H65C H 0.3602 0.8692 0.9087 0.070 Uiso 1 1 calc R . .
C66 C 0.4320(10) 0.7306(10) 0.9525(9) 0.054(4) Uani 1 1 d U . .
H66A H 0.4153 0.7350 1.0018 0.081 Uiso 1 1 calc R . .
H66B H 0.4755 0.7670 0.9528 0.081 Uiso 1 1 calc R . .
H66C H 0.4502 0.6775 0.9467 0.081 Uiso 1 1 calc R . .
C67 C 0.3135(9) 0.6130(8) 0.8630(9) 0.041(3) Uani 1 1 d U . .
C68 C 0.1781(8) 0.5765(9) 0.8813(11) 0.049(4) Uani 1 1 d U . .
C69 C 0.1407(9) 0.5106(9) 0.8961(10) 0.047(4) Uani 1 1 d U . .
H69 H 0.1633 0.4613 0.8904 0.057 Uiso 1 1 calc R . .
C70 C 0.0681(12) 0.5149(11) 0.9200(14) 0.076(6) Uani 1 1 d U . .
H70 H 0.0417 0.4705 0.9336 0.092 Uiso 1 1 calc R . .
C71 C 0.0399(12) 0.5887(13) 0.9216(13) 0.082(6) Uani 1 1 d U . .
H71 H -0.0096 0.5959 0.9350 0.099 Uiso 1 1 calc R . .
C72 C 0.0808(11) 0.6549(12) 0.9044(14) 0.075(6) Uani 1 1 d U . .
H72 H 0.0602 0.7054 0.9088 0.090 Uiso 1 1 calc R . .
C73 C 0.4441(8) 0.5748(8) 0.6923(9) 0.041(3) Uani 1 1 d U . .
H73 H 0.4153 0.6175 0.7059 0.050 Uiso 1 1 calc R . .
C74 C 0.5246(8) 0.5839(7) 0.6951(10) 0.042(4) Uani 1 1 d U . .
H74 H 0.5501 0.6313 0.7138 0.050 Uiso 1 1 calc R . .
C75 C 0.5670(10) 0.5271(9) 0.6720(11) 0.055(4) Uani 1 1 d U . .
H75 H 0.6198 0.5360 0.6674 0.066 Uiso 1 1 calc R . .
C76 C 0.5319(7) 0.4568(9) 0.6554(9) 0.039(3) Uani 1 1 d U . .
H76 H 0.5626 0.4137 0.6461 0.047 Uiso 1 1 calc R . .
C77 C 0.4521(7) 0.4471(8) 0.6518(9) 0.037(3) Uani 1 1 d U . .
C78 C 0.3485(9) 0.3500(8) 0.6337(8) 0.036(3) Uani 1 1 d U . .
C79 C 0.2527(8) 0.2375(7) 0.5950(10) 0.042(4) Uani 1 1 d U . .
C80 C 0.1891(9) 0.2847(9) 0.5401(9) 0.042(3) Uani 1 1 d U . .
H80A H 0.1879 0.3373 0.5611 0.063 Uiso 1 1 calc R . .
H80B H 0.1374 0.2599 0.5354 0.063 Uiso 1 1 calc R . .
H80C H 0.2011 0.2874 0.4885 0.063 Uiso 1 1 calc R . .
C81 C 0.2657(11) 0.1576(9) 0.5621(10) 0.052(4) Uani 1 1 d U . .
H81A H 0.2992 0.1629 0.5247 0.078 Uiso 1 1 calc R . .
H81B H 0.2143 0.1353 0.5356 0.078 Uiso 1 1 calc R . .
H81C H 0.2918 0.1233 0.6050 0.078 Uiso 1 1 calc R . .
C82 C 0.2321(7) 0.2272(7) 0.6763(7) 0.028(3) Uani 1 1 d U . .
C83 C 0.1515(9) 0.2087(10) 0.6771(10) 0.048(4) Uani 1 1 d U . .
H83 H 0.1118 0.2043 0.6296 0.058 Uiso 1 1 calc R . .
C84 C 0.1335(9) 0.1977(7) 0.7469(9) 0.041(3) Uani 1 1 d U . .
H84 H 0.0811 0.1813 0.7464 0.049 Uiso 1 1 calc R . .
C85 C 0.1839(8) 0.2081(7) 0.8172(8) 0.035(3) Uani 1 1 d U . .
H85 H 0.1672 0.2015 0.8644 0.042 Uiso 1 1 calc R . .
C86 C 0.2632(8) 0.2293(8) 0.8176(10) 0.043(3) Uani 1 1 d U . .
C87 C 0.2846(8) 0.2329(7) 0.7463(9) 0.037(3) Uani 1 1 d U . .
H87 H 0.3391 0.2398 0.7469 0.045 Uiso 1 1 calc R . .
C88 C 0.3296(10) 0.2400(9) 0.8900(10) 0.049(4) Uani 1 1 d U . .
C89 C 0.3762(11) 0.1634(9) 0.9091(10) 0.055(4) Uani 1 1 d U . .
H89A H 0.4080 0.1546 0.8706 0.083 Uiso 1 1 calc R . .
H89B H 0.3389 0.1203 0.9072 0.083 Uiso 1 1 calc R . .
H89C H 0.4114 0.1666 0.9616 0.083 Uiso 1 1 calc R . .
C90 C 0.2928(10) 0.2572(11) 0.9637(9) 0.055(4) Uani 1 1 d U . .
H90A H 0.3343 0.2778 1.0069 0.082 Uiso 1 1 calc R . .
H90B H 0.2717 0.2090 0.9803 0.082 Uiso 1 1 calc R . .
H90C H 0.2499 0.2954 0.9490 0.082 Uiso 1 1 calc R . .
C91 C 0.3651(8) 0.3767(7) 0.8707(9) 0.040(3) Uani 1 1 d U . .
C92 C 0.5030(9) 0.4161(9) 0.8695(9) 0.044(4) Uani 1 1 d U . .
C93 C 0.5517(10) 0.4824(11) 0.8766(10) 0.058(5) Uani 1 1 d U . .
H93 H 0.5312 0.5329 0.8806 0.070 Uiso 1 1 calc R . .
C94 C 0.6286(11) 0.4711(12) 0.8772(11) 0.066(5) Uani 1 1 d U . .
H94 H 0.6638 0.5141 0.8831 0.080 Uiso 1 1 calc R . .
C95 C 0.6583(12) 0.3925(11) 0.8689(13) 0.069(5) Uani 1 1 d U . .
H95 H 0.7109 0.3822 0.8646 0.083 Uiso 1 1 calc R . .
C96 C 0.6080(10) 0.3403(12) 0.8682(13) 0.069(5) Uani 1 1 d U . .
H96 H 0.6284 0.2890 0.8700 0.083 Uiso 1 1 calc R . .

loop_
_atom_site_aniso_label
_atom_site_aniso_U_11
_atom_site_aniso_U_22
_atom_site_aniso_U_33
_atom_site_aniso_U_23
_atom_site_aniso_U_13
_atom_site_aniso_U_12
Br1 0.0326(6) 0.0364(6) 0.0405(6) -0.0016(5) 0.0137(5) -0.0041(5)
Cu1 0.0257(8) 0.0188(8) 0.0567(10) 0.0026(8) 0.0159(7) -0.0002(7)
O1 0.037(5) 0.023(5) 0.063(6) 0.006(4) 0.019(4) 0.004(4)
N1 0.025(5) 0.030(6) 0.046(7) 0.016(5) 0.020(5) 0.004(4)
C1 0.031(7) 0.028(7) 0.058(9) 0.014(6) 0.012(6) -0.002(5)
Br2 0.0831(14) 0.0695(13) 0.0917(15) 0.0005(11) 0.0327(12) 0.0045(11)
Cu2 0.0194(7) 0.0263(8) 0.0562(10) -0.0038(8) 0.0165(7) 0.0003(7)
O2 0.036(5) 0.033(6) 0.092(8) 0.026(5) 0.027(5) 0.007(4)
N2 0.033(6) 0.020(6) 0.078(8) -0.002(5) 0.028(6) 0.005(5)
C2 0.056(9) 0.006(5) 0.083(10) 0.006(6) 0.031(8) -0.001(6)
Br3 0.0367(8) 0.0383(8) 0.0574(9) 0.0066(7) 0.0232(7) 0.0102(6)
O3 0.024(4) 0.017(5) 0.064(6) 0.006(4) 0.021(4) 0.005(4)
N3 0.030(6) 0.019(5) 0.079(9) 0.001(5) 0.023(6) -0.003(5)
C3 0.038(8) 0.039(8) 0.087(11) 0.014(8) 0.024(8) 0.006(7)
Br4 0.0271(7) 0.0335(8) 0.0649(10) -0.0075(7) 0.0070(7) 0.0066(6)
O4 0.039(6) 0.032(5) 0.080(7) -0.002(5) 0.002(5) 0.015(5)
N4 0.031(6) 0.032(6) 0.075(8) 0.020(6) 0.030(6) 0.012(5)
C4 0.029(7) 0.008(6) 0.085(10) -0.016(6) 0.030(7) -0.004(5)
O5 0.004(4) 0.016(4) 0.060(5) -0.001(4) 0.014(4) 0.001(3)
N5 0.057(8) 0.033(7) 0.069(9) 0.001(6) 0.025(7) 0.001(6)
C5 0.025(6) 0.014(6) 0.056(8) -0.004(5) 0.009(6) -0.001(5)
O6 0.031(5) 0.047(6) 0.080(8) -0.002(5) 0.023(5) 0.009(5)
N6 0.066(9) 0.031(7) 0.103(11) 0.010(7) 0.039(8) 0.006(6)
C6 0.030(7) 0.043(9) 0.060(9) -0.005(7) 0.016(7) -0.002(6)
O7 0.026(5) 0.046(6) 0.047(6) -0.003(5) 0.017(4) -0.003(4)
N7 0.016(5) 0.024(6) 0.069(8) 0.002(5) 0.017(5) -0.001(4)
C7 0.036(7) 0.011(5) 0.052(8) 0.000(5) 0.019(6) 0.002(5)
O8 0.036(6) 0.056(7) 0.070(7) -0.006(5) 0.018(5) 0.010(5)
N8 0.017(5) 0.019(5) 0.064(7) 0.008(5) 0.011(5) 0.002(4)
C8 0.052(9) 0.046(8) 0.067(9) -0.003(8) 0.031(7) -0.005(7)
N9 0.019(5) 0.047(7) 0.046(7) 0.000(5) 0.017(5) 0.017(5)
C9 0.057(9) 0.013(6) 0.051(8) 0.014(6) 0.001(7) -0.006(6)
N10 0.035(6) 0.008(5) 0.069(8) -0.003(5) 0.017(6) 0.002(4)
C10 0.020(6) 0.017(6) 0.059(8) -0.002(6) 0.018(6) -0.001(5)
N11 0.032(6) 0.021(6) 0.072(8) -0.004(5) 0.011(6) 0.006(5)
C11 0.052(9) 0.035(8) 0.059(9) 0.005(7) 0.015(7) 0.005(7)
N12 0.039(7) 0.057(9) 0.095(11) -0.006(8) 0.001(7) 0.009(7)
C12 0.031(7) 0.018(6) 0.069(9) -0.006(6) 0.010(6) -0.008(5)
N13 0.020(5) 0.026(6) 0.053(6) -0.009(5) 0.008(4) 0.004(4)
C13 0.053(9) 0.044(8) 0.054(9) 0.000(7) 0.027(7) 0.010(7)
N14 0.031(6) 0.021(6) 0.070(8) -0.007(5) 0.013(6) -0.014(5)
C14 0.058(9) 0.024(7) 0.050(8) 0.017(6) 0.021(7) 0.009(6)
N15 0.017(5) 0.031(6) 0.065(7) -0.001(5) 0.008(5) 0.008(5)
C15 0.035(7) 0.033(7) 0.057(8) -0.007(6) 0.027(6) -0.003(6)
N16 0.047(7) 0.013(5) 0.051(7) 0.002(5) 0.019(6) 0.018(5)
C16 0.064(10) 0.051(9) 0.033(7) 0.006(6) 0.016(7) -0.018(7)
N17 0.019(5) 0.044(7) 0.073(8) -0.019(6) 0.027(5) -0.012(5)
C17 0.055(9) 0.020(7) 0.082(11) 0.013(7) 0.025(8) -0.004(6)
N18 0.075(10) 0.047(8) 0.111(12) 0.023(8) 0.036(9) 0.030(8)
C18 0.083(12) 0.041(9) 0.064(10) -0.006(8) 0.004(9) 0.016(8)
N19 0.037(6) 0.007(5) 0.064(7) -0.001(5) 0.020(5) 0.001(4)
C19 0.040(8) 0.047(9) 0.051(8) 0.000(7) 0.019(6) 0.003(7)
N20 0.022(5) 0.015(5) 0.068(8) -0.012(5) 0.022(5) 0.002(4)
C20 0.027(7) 0.034(7) 0.074(10) 0.007(7) 0.027(7) 0.007(6)
N21 0.025(4) 0.024(4) 0.057(5) 0.006(4) 0.018(4) -0.015(4)
C21 0.036(8) 0.040(8) 0.062(9) 0.016(7) 0.022(7) -0.016(6)
N22 0.026(6) 0.050(7) 0.049(7) -0.004(6) 0.014(5) -0.010(5)
C22 0.041(9) 0.066(11) 0.077(11) -0.004(9) 0.023(8) 0.004(8)
N23 0.025(6) 0.035(6) 0.079(9) 0.005(6) 0.015(6) 0.007(5)
C23 0.079(12) 0.028(8) 0.116(14) 0.037(9) 0.041(11) 0.015(8)
N24 0.045(7) 0.005(5) 0.102(10) 0.003(5) 0.026(7) 0.001(5)
C24 0.056(10) 0.053(10) 0.140(16) 0.004(11) 0.045(11) 0.011(9)
C25 0.027(7) 0.050(8) 0.054(9) 0.006(7) 0.009(6) 0.001(6)
C26 0.023(7) 0.027(7) 0.111(12) -0.009(8) 0.026(7) -0.001(6)
C27 0.029(7) 0.016(6) 0.090(11) 0.004(7) 0.006(7) 0.010(6)
C28 0.045(8) 0.016(6) 0.060(9) 0.007(6) 0.008(7) -0.001(6)
C29 0.026(7) 0.036(8) 0.053(8) 0.007(6) 0.028(6) 0.013(6)
C30 0.035(7) 0.015(6) 0.067(9) -0.011(6) 0.021(7) -0.011(6)
C31 0.027(6) 0.038(8) 0.050(8) 0.006(6) 0.012(6) -0.004(6)
C32 0.054(9) 0.041(8) 0.048(8) 0.006(6) 0.019(7) -0.012(7)
C33 0.036(7) 0.045(8) 0.061(9) 0.027(7) 0.014(6) -0.006(7)
C34 0.018(6) 0.026(6) 0.056(8) 0.009(6) 0.016(6) 0.015(5)
C35 0.037(8) 0.049(9) 0.058(9) -0.013(7) 0.028(7) -0.004(7)
C36 0.055(9) 0.025(7) 0.065(10) 0.010(7) 0.027(8) 0.001(6)
C37 0.026(7) 0.059(9) 0.056(9) 0.009(7) 0.014(6) 0.008(7)
C38 0.034(7) 0.049(8) 0.045(8) 0.000(7) 0.013(6) 0.003(6)
C39 0.026(6) 0.033(7) 0.046(7) -0.007(6) 0.015(6) -0.013(5)
C40 0.034(7) 0.018(6) 0.046(7) 0.008(6) 0.015(6) 0.008(5)
C41 0.037(8) 0.056(9) 0.060(9) 0.006(7) 0.018(7) 0.013(7)
C42 0.050(9) 0.037(8) 0.092(12) -0.001(8) 0.021(9) -0.005(7)
C43 0.039(8) 0.060(10) 0.067(10) 0.006(8) 0.026(7) 0.016(7)
C44 0.038(8) 0.047(9) 0.054(9) -0.007(7) 0.005(7) -0.026(7)
C45 0.076(11) 0.033(9) 0.073(11) 0.001(8) 0.017(9) -0.006(8)
C46 0.044(9) 0.035(8) 0.101(13) -0.019(8) 0.033(9) -0.002(7)
C47 0.052(10) 0.036(8) 0.114(14) -0.016(9) 0.027(9) 0.019(7)
C48 0.056(10) 0.064(11) 0.087(12) -0.018(10) 0.016(9) -0.003(9)
C49 0.035(7) 0.020(6) 0.069(9) 0.001(6) 0.011(7) 0.011(5)
C50 0.037(8) 0.066(10) 0.065(10) 0.010(8) 0.026(8) 0.008(7)
C51 0.040(8) 0.039(8) 0.097(12) -0.012(8) 0.050(8) -0.013(7)
C52 0.039(6) 0.027(5) 0.052(6) -0.001(5) 0.011(5) 0.010(4)
C53 0.020(6) 0.019(6) 0.064(9) -0.002(6) 0.012(6) 0.001(5)
C54 0.063(10) 0.017(6) 0.058(9) -0.018(6) 0.025(8) -0.012(7)
C55 0.020(6) 0.013(6) 0.090(10) -0.008(6) 0.031(6) -0.004(5)
C56 0.029(7) 0.029(7) 0.059(9) -0.006(6) 0.015(6) 0.001(5)
C57 0.029(7) 0.011(6) 0.085(10) 0.015(6) 0.005(7) -0.002(5)
C58 0.029(7) 0.020(6) 0.054(8) -0.015(6) 0.025(6) -0.008(5)
C59 0.031(7) 0.031(7) 0.079(10) -0.002(7) 0.030(7) -0.001(6)
C60 0.033(7) 0.018(6) 0.064(9) -0.005(6) 0.014(7) 0.001(5)
C61 0.035(7) 0.041(8) 0.063(9) -0.008(7) 0.013(7) -0.004(6)
C62 0.033(7) 0.034(7) 0.053(8) -0.004(6) 0.015(6) 0.005(6)
C63 0.038(7) 0.026(7) 0.064(9) -0.004(6) 0.013(7) 0.004(6)
C64 0.012(5) 0.007(5) 0.067(9) -0.008(5) -0.001(5) 0.000(4)
C65 0.042(8) 0.028(7) 0.079(10) -0.006(7) 0.033(8) 0.017(6)
C66 0.061(10) 0.057(10) 0.047(9) 0.003(7) 0.018(7) -0.008(8)
C67 0.042(8) 0.021(7) 0.063(9) -0.001(6) 0.022(7) 0.002(6)
C68 0.027(7) 0.036(8) 0.088(11) 0.006(7) 0.025(7) -0.005(6)
C69 0.037(7) 0.032(7) 0.080(9) -0.007(6) 0.029(6) -0.023(6)
C70 0.059(11) 0.052(10) 0.129(15) 0.015(10) 0.043(11) 0.039(9)
C71 0.060(11) 0.078(13) 0.107(14) -0.006(11) 0.018(10) -0.051(10)
C72 0.054(10) 0.065(11) 0.122(15) -0.001(10) 0.054(10) -0.014(8)
C73 0.034(6) 0.026(6) 0.065(8) 0.002(6) 0.015(6) -0.022(5)
C74 0.027(7) 0.018(6) 0.089(11) -0.010(6) 0.029(7) -0.003(5)
C75 0.050(9) 0.026(7) 0.091(12) 0.002(7) 0.022(8) 0.019(7)
C76 0.011(5) 0.041(7) 0.071(8) -0.005(6) 0.020(6) -0.008(5)
C77 0.020(6) 0.025(7) 0.073(9) 0.024(6) 0.025(6) 0.004(5)
C78 0.040(8) 0.032(7) 0.043(8) 0.005(6) 0.021(6) 0.006(6)
C79 0.024(6) 0.023(7) 0.085(10) 0.003(6) 0.023(7) -0.006(5)
C80 0.040(8) 0.044(8) 0.049(8) 0.007(6) 0.023(7) -0.004(6)
C81 0.073(11) 0.034(8) 0.061(9) -0.005(7) 0.040(8) -0.017(7)
C82 0.030(5) 0.015(4) 0.040(5) -0.004(4) 0.008(4) 0.003(4)
C83 0.034(7) 0.058(9) 0.058(9) 0.002(7) 0.023(7) 0.003(7)
C84 0.049(8) 0.022(6) 0.059(9) 0.003(6) 0.029(7) 0.013(6)
C85 0.039(5) 0.014(5) 0.050(6) -0.003(4) 0.008(5) 0.010(4)
C86 0.035(7) 0.020(6) 0.076(10) 0.001(6) 0.016(7) -0.003(6)
C87 0.024(6) 0.020(6) 0.077(10) 0.009(6) 0.029(6) -0.007(5)
C88 0.049(9) 0.037(8) 0.059(9) 0.015(7) 0.007(7) 0.000(7)
C89 0.072(11) 0.033(8) 0.059(10) 0.009(7) 0.012(8) -0.005(7)
C90 0.065(10) 0.052(9) 0.051(9) -0.004(8) 0.019(7) -0.002(8)
C91 0.033(7) 0.015(6) 0.068(9) 0.000(6) 0.007(6) -0.008(5)
C92 0.047(8) 0.044(8) 0.043(8) -0.009(6) 0.014(7) 0.005(7)
C93 0.042(9) 0.059(10) 0.071(10) 0.018(9) 0.007(7) -0.015(8)
C94 0.052(10) 0.066(11) 0.083(12) 0.001(9) 0.021(9) -0.030(9)
C95 0.050(10) 0.058(10) 0.104(14) 0.009(10) 0.028(10) 0.006(8)
C96 0.034(9) 0.069(11) 0.108(14) -0.002(10) 0.023(9) 0.016(8)

loop_
_atom_type_symbol
_atom_type_description
_atom_type_scat_dispersion_real
_atom_type_scat_dispersion_imag
_atom_type_scat_source
C C 0.0033 0.0016 'International Tables Vol C Tables 4.2.6.8 and 6.1.1.4'
H H 0.0000 0.0000 'International Tables Vol C Tables 4.2.6.8 and 6.1.1.4'
N N 0.0061 0.0033 'International Tables Vol C Tables 4.2.6.8 and 6.1.1.4'
Cu Cu 0.2032 1.2187 'International Tables Vol C Tables 4.2.6.8 and 6.1.1.4'
Br Br -0.2651 2.3760 'International Tables Vol C Tables 4.2.6.8 and 6.1.1.4'
O O 0.0106 0.0060 'International Tables Vol C Tables 4.2.6.8 and 6.1.1.4'

loop_
_geom_angle_atom_site_label_1
_geom_angle_atom_site_label_2
_geom_angle_atom_site_label_3
_geom_angle
_geom_angle_site_symmetry_1
_geom_angle_site_symmetry_3
_geom_angle_publ_flag
Cu1 Br1 Cu2 178.72(8) . . ?
O3 Cu1 O1 174.1(4) . . ?
O3 Cu1 N1 91.5(4) . . ?
O1 Cu1 N1 90.0(4) . . ?
O3 Cu1 N7 88.9(4) . . ?
O1 Cu1 N7 88.3(4) . . ?
N1 Cu1 N7 167.1(5) . . ?
O3 Cu1 Br1 92.4(3) . . ?
O1 Cu1 Br1 93.1(3) . . ?
N1 Cu1 Br1 97.0(4) . . ?
N7 Cu1 Br1 95.9(4) . . ?
C6 O1 Cu1 119.3(9) . . ?
C5 N1 C1 117.1(11) . . ?
C5 N1 Cu1 123.3(9) . . ?
C1 N1 Cu1 119.6(9) . . ?
C2 C1 N1 120.8(13) . . ?
O5 Cu2 O7 174.4(4) . . ?
O5 Cu2 N19 89.8(4) . . ?
O7 Cu2 N19 88.1(4) . . ?
O5 Cu2 N13 90.6(4) . . ?
O7 Cu2 N13 90.2(4) . . ?
N19 Cu2 N13 166.4(5) . . ?
O5 Cu2 Br1 92.6(3) . . ?
O7 Cu2 Br1 92.8(3) . . ?
N19 Cu2 Br1 96.3(4) . . ?
N13 Cu2 Br1 97.3(3) . . ?
C6 N2 C5 124.0(12) . . ?
C1 C2 C3 122.6(14) . . ?
C30 O3 Cu1 123.2(8) . . ?
C6 N3 C7 124.1(11) . . ?
C4 C3 C2 114.4(13) . . ?
C19 N4 C16 122.8(13) . . ?
C3 C4 C5 118.9(12) . . ?
C54 O5 Cu2 121.2(8) . . ?
C20 N5 C19 132.6(14) . . ?
N1 C5 C4 126.0(12) . . ?
N1 C5 N2 120.5(11) . . ?
C4 C5 N2 113.4(11) . . ?
C20 N6 C24 113.8(15) . . ?
O1 C6 N2 129.0(14) . . ?
O1 C6 N3 119.0(13) . . ?
N2 C6 N3 111.9(13) . . ?
C78 O7 Cu2 122.5(9) . . ?
C25 N7 C29 117.7(12) . . ?
C25 N7 Cu1 120.8(10) . . ?
C29 N7 Cu1 121.5(9) . . ?
N3 C7 C8 104.6(10) . . ?
N3 C7 C10 111.7(11) . . ?
C8 C7 C10 110.7(11) . . ?
N3 C7 C9 109.9(11) . . ?
C8 C7 C9 109.7(12) . . ?
C10 C7 C9 110.1(10) . . ?
C30 N8 C29 130.8(12) . . ?
C30 N9 C31 124.0(11) . . ?
C43 N10 C40 123.3(12) . . ?
C15 C10 C11 119.8(13) . . ?
C15 C10 C7 120.2(11) . . ?
C11 C10 C7 119.8(13) . . ?
C44 N11 C43 129.9(13) . . ?
C12 C11 C10 119.4(14) . . ?
C48 N12 C44 113.5(16) . . ?
C11 C12 C13 119.7(13) . . ?
C49 N13 C53 118.0(11) . . ?
C49 N13 Cu2 121.0(9) . . ?
C53 N13 Cu2 121.0(9) . . ?
C14 C13 C12 122.5(15) . . ?
C54 N14 C53 130.1(13) . . ?
C13 C14 C15 119.6(13) . . ?
C13 C14 C16 124.2(15) . . ?
C15 C14 C16 116.2(12) . . ?
C54 N15 C55 122.0(12) . . ?
C10 C15 C14 118.4(12) . . ?
C67 N16 C64 123.9(12) . . ?
N4 C16 C18 112.4(14) . . ?
N4 C16 C17 105.5(12) . . ?
C18 C16 C17 111.4(14) . . ?
N4 C16 C14 110.8(13) . . ?
C18 C16 C14 111.5(14) . . ?
C17 C16 C14 104.8(12) . . ?
C67 N17 C68 126.5(12) . . ?
C68 N18 C72 115.3(16) . . ?
C77 N19 C73 114.1(11) . . ?
C77 N19 Cu2 124.6(9) . . ?
C73 N19 Cu2 121.2(9) . . ?
O2 C19 N4 122.9(14) . . ?
O2 C19 N5 122.5(14) . . ?
N4 C19 N5 114.5(13) . . ?
C78 N20 C77 129.0(11) . . ?
N5 C20 N6 118.5(14) . . ?
N5 C20 C21 117.2(13) . . ?
N6 C20 C21 124.1(14) . . ?
C78 N21 C79 128.4(11) . . ?
C20 C21 C22 111.2(14) . . ?
C91 N22 C88 125.6(13) . . ?
C23 C22 C21 127.7(19) . . ?
C91 N23 C92 128.9(13) . . ?
C22 C23 C24 116.9(18) . . ?
C92 N24 C96 113.2(14) . . ?
N6 C24 C23 125.2(17) . . ?
N7 C25 C26 122.1(14) . . ?
C25 C26 C27 121.0(13) . . ?
C28 C27 C26 113.9(13) . . ?
C29 C28 C27 124.8(14) . . ?
C28 C29 N8 121.6(12) . . ?
C28 C29 N7 120.2(13) . . ?
N8 C29 N7 118.0(12) . . ?
O3 C30 N9 122.8(12) . . ?
O3 C30 N8 121.4(12) . . ?
N9 C30 N8 115.5(12) . . ?
C32 C31 N9 109.8(11) . . ?
C32 C31 C33 115.7(13) . . ?
N9 C31 C33 103.6(11) . . ?
C32 C31 C34 111.1(11) . . ?
N9 C31 C34 109.9(11) . . ?
C33 C31 C34 106.4(11) . . ?
C35 C34 C39 119.0(13) . . ?
C35 C34 C31 120.4(13) . . ?
C39 C34 C31 120.5(12) . . ?
C36 C35 C34 122.1(15) . . ?
C35 C36 C37 121.0(14) . . ?
C36 C37 C38 117.7(14) . . ?
C39 C38 C37 120.9(14) . . ?
C39 C38 C40 118.0(13) . . ?
C37 C38 C40 121.1(13) . . ?
C38 C39 C34 119.3(13) . . ?
N10 C40 C41 109.7(11) . . ?
N10 C40 C42 104.1(10) . . ?
C41 C40 C42 111.3(12) . . ?
N10 C40 C38 108.8(11) . . ?
C41 C40 C38 113.4(12) . . ?
C42 C40 C38 109.1(12) . . ?
O4 C43 N10 126.2(16) . . ?
O4 C43 N11 116.1(13) . . ?
N10 C43 N11 117.7(14) . . ?
N12 C44 N11 118.2(13) . . ?
N12 C44 C45 119.9(16) . . ?
N11 C44 C45 122.0(16) . . ?
C46 C45 C44 124(2) . . ?
C45 C46 C47 119.4(18) . . ?
C48 C47 C46 115.4(16) . . ?
N12 C48 C47 127.2(18) . . ?
N13 C49 C50 121.7(13) . . ?
C51 C50 C49 119.3(15) . . ?
C52 C51 C50 121.9(14) . . ?
C51 C52 C53 118.2(13) . . ?
N13 C53 N14 119.2(11) . . ?
N13 C53 C52 120.8(12) . . ?
N14 C53 C52 120.0(11) . . ?
O5 C54 N15 122.6(13) . . ?
O5 C54 N14 121.5(13) . . ?
N15 C54 N14 115.6(15) . . ?
N15 C55 C58 112.5(12) . . ?
N15 C55 C57 105.3(10) . . ?
C58 C55 C57 106.9(11) . . ?
N15 C55 C56 110.0(10) . . ?
C58 C55 C56 111.1(10) . . ?
C57 C55 C56 110.9(13) . . ?
C59 C58 C63 117.0(14) . . ?
C59 C58 C55 121.7(12) . . ?
C63 C58 C55 121.3(11) . . ?
C58 C59 C60 120.5(14) . . ?
C61 C60 C59 121.0(14) . . ?
C60 C61 C62 121.7(14) . . ?
C63 C62 C61 113.3(13) . . ?
C63 C62 C64 126.7(13) . . ?
C61 C62 C64 119.7(12) . . ?
C62 C63 C58 126.3(14) . . ?
C66 C64 N16 112.8(12) . . ?
C66 C64 C62 115.9(12) . . ?
N16 C64 C62 104.1(11) . . ?
C66 C64 C65 113.3(13) . . ?
N16 C64 C65 104.2(10) . . ?
C62 C64 C65 105.4(11) . . ?
O6 C67 N16 123.5(14) . . ?
O6 C67 N17 116.6(12) . . ?
N16 C67 N17 119.6(13) . . ?
N18 C68 C69 127.3(15) . . ?
N18 C68 N17 118.9(14) . . ?
C69 C68 N17 113.6(14) . . ?
C68 C69 C70 120.6(16) . . ?
C71 C70 C69 113.7(18) . . ?
C70 C71 C72 123(2) . . ?
C71 C72 N18 120(2) . . ?
C74 C73 N19 121.7(13) . . ?
C75 C74 C73 121.6(14) . . ?
C74 C75 C76 117.8(15) . . ?
C75 C76 C77 120.8(14) . . ?
N19 C77 C76 123.5(13) . . ?
N19 C77 N20 116.7(11) . . ?
C76 C77 N20 119.8(12) . . ?
O7 C78 N20 125.0(13) . . ?
O7 C78 N21 117.7(12) . . ?
N20 C78 N21 117.3(12) . . ?
N21 C79 C80 111.1(11) . . ?
N21 C79 C81 105.2(11) . . ?
C80 C79 C81 113.0(14) . . ?
N21 C79 C82 107.2(12) . . ?
C80 C79 C82 110.7(11) . . ?
C81 C79 C82 109.3(11) . . ?
C87 C82 C83 117.1(12) . . ?
C87 C82 C79 125.1(12) . . ?
C83 C82 C79 117.8(12) . . ?
C84 C83 C82 118.3(15) . . ?
C85 C84 C83 125.3(15) . . ?
C84 C85 C86 117.1(14) . . ?
C87 C86 C85 118.1(14) . . ?
C87 C86 C88 116.2(13) . . ?
C85 C86 C88 125.3(14) . . ?
C82 C87 C86 123.5(12) . . ?
N22 C88 C86 113.6(12) . . ?
N22 C88 C89 109.2(13) . . ?
C86 C88 C89 109.5(13) . . ?
N22 C88 C90 109.0(13) . . ?
C86 C88 C90 109.5(13) . . ?
C89 C88 C90 105.7(13) . . ?
O8 C91 N23 119.0(12) . . ?
O8 C91 N22 120.7(12) . . ?
N23 C91 N22 120.3(13) . . ?
N24 C92 C93 124.1(15) . . ?
N24 C92 N23 118.1(14) . . ?
C93 C92 N23 117.7(14) . . ?
C94 C93 C92 117.2(18) . . ?
C93 C94 C95 120.2(17) . . ?
C96 C95 C94 113.8(17) . . ?
C95 C96 N24 131.1(19) . . ?

loop_
_geom_bond_atom_site_label_1
_geom_bond_atom_site_label_2
_geom_bond_distance
_geom_bond_site_symmetry_2
_geom_bond_publ_flag
Br1 Cu1 2.767(4) . ?
Br1 Cu2 2.769(4) . ?
Cu1 O3 1.911(8) . ?
Cu1 O1 1.925(9) . ?
Cu1 N1 1.987(11) . ?
Cu1 N7 2.015(11) . ?
O1 C6 1.234(18) . ?
N1 C5 1.329(17) . ?
N1 C1 1.379(17) . ?
C1 C2 1.377(18) . ?
Cu2 O5 1.906(8) . ?
Cu2 O7 1.905(11) . ?
Cu2 N19 2.001(11) . ?
Cu2 N13 2.024(10) . ?
O2 C19 1.196(18) . ?
N2 C6 1.320(19) . ?
N2 C5 1.422(17) . ?
C2 C3 1.47(2) . ?
O3 C30 1.258(17) . ?
N3 C6 1.402(18) . ?
N3 C7 1.438(16) . ?
C3 C4 1.40(2) . ?
O4 C43 1.228(19) . ?
N4 C19 1.374(18) . ?
N4 C16 1.466(19) . ?
C4 C5 1.413(17) . ?
O5 C54 1.296(19) . ?
N5 C20 1.313(19) . ?
N5 C19 1.41(2) . ?
O6 C67 1.243(17) . ?
N6 C20 1.34(2) . ?
N6 C24 1.39(2) . ?
O7 C78 1.255(16) . ?
N7 C25 1.336(18) . ?
N7 C29 1.431(17) . ?
C7 C8 1.507(19) . ?
C7 C10 1.522(19) . ?
C7 C9 1.580(18) . ?
O8 C91 1.297(17) . ?
N8 C30 1.348(16) . ?
N8 C29 1.356(18) . ?
N9 C30 1.343(17) . ?
N9 C31 1.506(18) . ?
N10 C43 1.335(18) . ?
N10 C40 1.480(17) . ?
C10 C15 1.41(2) . ?
C10 C11 1.43(2) . ?
N11 C44 1.37(2) . ?
N11 C43 1.41(2) . ?
C11 C12 1.38(2) . ?
N12 C48 1.37(2) . ?
N12 C44 1.37(2) . ?
C12 C13 1.42(2) . ?
N13 C49 1.358(19) . ?
N13 C53 1.364(16) . ?
C13 C14 1.32(2) . ?
N14 C54 1.336(19) . ?
N14 C53 1.396(17) . ?
C14 C15 1.47(2) . ?
C14 C16 1.566(19) . ?
N15 C54 1.307(19) . ?
N15 C55 1.483(16) . ?
N16 C67 1.350(17) . ?
N16 C64 1.488(17) . ?
C16 C18 1.47(2) . ?
C16 C17 1.55(2) . ?
N17 C67 1.358(18) . ?
N17 C68 1.467(18) . ?
N18 C68 1.27(2) . ?
N18 C72 1.42(2) . ?
N19 C77 1.374(17) . ?
N19 C73 1.399(17) . ?
N20 C78 1.292(18) . ?
N20 C77 1.389(18) . ?
C20 C21 1.431(19) . ?
N21 C78 1.362(18) . ?
N21 C79 1.457(16) . ?
C21 C22 1.46(3) . ?
N22 C91 1.333(18) . ?
N22 C88 1.450(19) . ?
C22 C23 1.18(2) . ?
N23 C91 1.321(18) . ?
N23 C92 1.438(19) . ?
C23 C24 1.40(3) . ?
N24 C92 1.322(19) . ?
N24 C96 1.37(2) . ?
C25 C26 1.38(2) . ?
C26 C27 1.443(19) . ?
C27 C28 1.39(2) . ?
C28 C29 1.327(19) . ?
C31 C32 1.48(2) . ?
C31 C33 1.509(19) . ?
C31 C34 1.58(2) . ?
C34 C35 1.38(2) . ?
C34 C39 1.418(19) . ?
C35 C36 1.36(2) . ?
C36 C37 1.38(2) . ?
C37 C38 1.44(2) . ?
C38 C39 1.37(2) . ?
C38 C40 1.56(2) . ?
C40 C41 1.55(2) . ?
C40 C42 1.55(2) . ?
C44 C45 1.41(2) . ?
C45 C46 1.27(2) . ?
C46 C47 1.39(2) . ?
C47 C48 1.38(3) . ?
C49 C50 1.41(2) . ?
C50 C51 1.34(2) . ?
C51 C52 1.34(2) . ?
C52 C53 1.453(19) . ?
C55 C58 1.54(2) . ?
C55 C57 1.539(18) . ?
C55 C56 1.585(19) . ?
C58 C59 1.361(19) . ?
C58 C63 1.41(2) . ?
C59 C60 1.39(2) . ?
C60 C61 1.33(2) . ?
C61 C62 1.48(2) . ?
C62 C63 1.33(2) . ?
C62 C64 1.51(2) . ?
C64 C66 1.46(2) . ?
C64 C65 1.576(16) . ?
C68 C69 1.36(2) . ?
C69 C70 1.42(2) . ?
C70 C71 1.37(3) . ?
C71 C72 1.41(3) . ?
C73 C74 1.394(19) . ?
C74 C75 1.34(2) . ?
C75 C76 1.36(2) . ?
C76 C77 1.381(17) . ?
C79 C80 1.52(2) . ?
C79 C81 1.53(2) . ?
C79 C82 1.56(2) . ?
C82 C87 1.35(2) . ?
C82 C83 1.437(19) . ?
C83 C84 1.35(2) . ?
C84 C85 1.35(2) . ?
C85 C86 1.42(2) . ?
C86 C87 1.39(2) . ?
C86 C88 1.51(2) . ?
C88 C89 1.54(2) . ?
C88 C90 1.60(2) . ?
C92 C93 1.41(2) . ?
C93 C94 1.34(3) . ?
C94 C95 1.47(3) . ?
C95 C96 1.25(3) . ?

loop_
_geom_hbond_atom_site_label_D
_geom_hbond_atom_site_label_H
_geom_hbond_atom_site_label_A
_geom_hbond_distance_DH
_geom_hbond_distance_HA
_geom_hbond_distance_DA
_geom_hbond_angle_DHA
_geom_hbond_site_symmetry_A
N2 H2 Br4 0.88 2.43 3.261(12) 158.1 .
N3 H3 Br4 0.88 2.80 3.469(12) 134.2 .
N4 H4 N6 0.88 1.94 2.634(19) 135.1 .
N5 H5 O4 0.88 2.00 2.863(18) 167.2 .
N8 H8 Br3 0.88 2.43 3.281(11) 163.7 .
N9 H9 Br3 0.88 2.73 3.439(12) 138.4 .
N10 H10 N12 0.88 2.01 2.70(2) 134.3 .
N11 H11 O2 0.88 2.00 2.874(16) 173.3 .
N14 H14 Br4 0.88 2.43 3.277(13) 162.8 .
N15 H15 Br4 0.88 2.71 3.396(11) 135.2 .
N16 H16 N18 0.88 2.03 2.70(2) 133.1 .
N17 H17 O8 0.88 2.08 2.871(17) 149.3 .
N20 H20 Br3 0.88 2.42 3.270(11) 162.9 .
N21 H21 Br3 0.88 2.80 3.467(11) 134.1 .
N22 H22 N24 0.88 2.01 2.696(17) 134.1 .
N23 H23 O6 0.88 1.98 2.847(17) 169.7 .
